data_4119276
loop_
_publ_author_name
'Holger Braunschweig'
'Alexander Damme'
'Rian D. Dewhurst'
'Sundargopal Ghosh'
'Thomas Kramer'
'Bernd Pfaffinger'
'Krzysztof Radacki'
'Alfredo Vargas'

_publ_contact_author_address
; Institut f\"ur Anorganische Chemie
Universit\"at W\"urzburg
Am Hubland
97074 W\"urzburg, Germany
;
_publ_contact_author_email H.Braunschweig@mail.uni-wuerzburg.de
_publ_contact_author_fax +49-931-3184623
_publ_contact_author_name 'Prof. Dr. Holger Braunschweig'
_publ_contact_author_phone +49-931-3185260
_publ_section_title
;
 Electronic and Structural Effects of Stepwise Borylation and
 Quaternization on Borirene Aromaticity
;
_journal_name_full 'Journal of the American Chemical Society'
_journal_page_first 1903
_journal_page_last 1911
_journal_paper_doi 10.1021/ja3110126
_journal_volume 135
_journal_year 2013
_chemical_formula_moiety 'C20 H47 B2 N5 Si3'
_chemical_formula_sum 'C20 H47 B2 N5 Si3'
_chemical_formula_weight 463.52
_chemical_name_common
;
?
;
_chemical_name_systematic
; 
?
;
_space_group_IT_number 2
_symmetry_cell_setting triclinic
_symmetry_space_group_name_Hall '-P 1'
_symmetry_space_group_name_H-M 'P -1'
_atom_sites_solution_hydrogens geom
_atom_sites_solution_primary direct
_atom_sites_solution_secondary difmap
_audit_creation_method SHELXL-97
_cell_angle_alpha 104.2570(32)
_cell_angle_beta 94.7520(31)
_cell_angle_gamma 91.1370(33)
_cell_formula_units_Z 2
_cell_length_a 10.7942(7)
_cell_length_b 11.7520(7)
_cell_length_c 11.9824(7)
_cell_measurement_reflns_used 5767
_cell_measurement_temperature 100(2)
_cell_measurement_theta_max 26.66
_cell_measurement_theta_min 2.18
_cell_volume 1466.85(16)
_computing_cell_refinement 'Saint+ ver. 7.53A (Bruker AXS)'
_computing_data_collection 'APEX2 ver. 2008.3 (Bruker AXS)'
_computing_data_reduction 'Saint+ ver. 7.53A (Bruker AXS)'
_computing_molecular_graphics 'XP ver. 5.1 (Bruker AXS, 1998)'
_computing_publication_material 'SHELXL-97 (Sheldrick, 2008)'
_computing_structure_refinement 'SHELXL-97 (Sheldrick, 1997)'
_computing_structure_solution 'SHELXS-97 (Sheldrick, 1990)'
_diffrn_ambient_temperature 100(2)
_diffrn_measured_fraction_theta_full 0.981
_diffrn_measured_fraction_theta_max 0.974
_diffrn_measurement_device_type 'Bruker APEX-II CCD'
_diffrn_measurement_method '\f and \w scans'
_diffrn_radiation_monochromator 'multi-layer mirror'
_diffrn_radiation_source 'rotating anode'
_diffrn_radiation_type MoK\a
_diffrn_radiation_wavelength 0.71073
_diffrn_reflns_av_R_equivalents 0.0596
_diffrn_reflns_av_sigmaI/netI 0.0616
_diffrn_reflns_limit_h_max 13
_diffrn_reflns_limit_h_min -13
_diffrn_reflns_limit_k_max 14
_diffrn_reflns_limit_k_min -14
_diffrn_reflns_limit_l_max 14
_diffrn_reflns_limit_l_min -15
_diffrn_reflns_number 14651
_diffrn_reflns_theta_full 26.00
_diffrn_reflns_theta_max 26.73
_diffrn_reflns_theta_min 1.76
_exptl_absorpt_coefficient_mu 0.177
_exptl_absorpt_correction_T_max 0.7454
_exptl_absorpt_correction_T_min 0.4568
_exptl_absorpt_correction_type multi-scan
_exptl_absorpt_process_details 'Sadabs 2008/1 (Brucker 2008)'
_exptl_crystal_colour colourless
_exptl_crystal_density_diffrn 1.049
_exptl_crystal_description plate
_exptl_crystal_F_000 508
_exptl_crystal_size_max 0.20
_exptl_crystal_size_mid 0.17
_exptl_crystal_size_min 0.06
_refine_diff_density_max 0.581
_refine_diff_density_min -0.285
_refine_diff_density_rms 0.065
_refine_ls_extinction_method none
_refine_ls_goodness_of_fit_ref 1.028
_refine_ls_hydrogen_treatment constr
_refine_ls_matrix_type full
_refine_ls_number_parameters 286
_refine_ls_number_reflns 6063
_refine_ls_number_restraints 0
_refine_ls_restrained_S_all 1.028
_refine_ls_R_factor_all 0.0683
_refine_ls_R_factor_gt 0.0528
_refine_ls_shift/su_max 0.001
_refine_ls_shift/su_mean 0.000
_refine_ls_structure_factor_coef Fsqd
_refine_ls_weighting_details 'calc w=1/[\s^2^(Fo^2^)+(0.0799P)^2^+0.3437P] where P=(Fo^2^+2Fc^2^)/3'
_refine_ls_weighting_scheme calc
_refine_ls_wR_factor_gt 0.1374
_refine_ls_wR_factor_ref 0.1484
_reflns_number_gt 4789
_reflns_number_total 6063
_reflns_threshold_expression >2sigma(I)
_cod_data_source_file ja3110126_si_001_7.cif
_cod_data_source_block 07
_cod_database_code 4119276

loop_
_symmetry_equiv_pos_as_xyz
'x, y, z'
'-x, -y, -z'

loop_
_atom_site_label
_atom_site_type_symbol
_atom_site_fract_x
_atom_site_fract_y
_atom_site_fract_z
_atom_site_U_iso_or_equiv
_atom_site_adp_type
_atom_site_occupancy
_atom_site_symmetry_multiplicity
_atom_site_calc_flag
_atom_site_refinement_flags
B1 B 0.3318(2) 0.76960(19) 0.75406(18) 0.0273(5) Uani 1 1 d .
C1 C 0.30410(18) 0.72248(17) 0.86502(17) 0.0296(4) Uani 1 1 d .
C2 C 0.27236(18) 0.64803(17) 0.76173(17) 0.0303(4) Uani 1 1 d .
B2 B 0.3071(2) 0.7229(2) 0.9952(2) 0.0328(5) Uani 1 1 d .
Si1_1 Si 0.17947(6) 0.50837(5) 0.71915(5) 0.03597(17) Uani 1 1 d .
C1_1 C 0.1749(2) 0.4415(2) 0.8449(2) 0.0472(6) Uani 1 1 d .
H1A_1 H 0.2588 0.4198 0.8673 0.071 Uiso 1 1 calc R
H1B_1 H 0.1192 0.3711 0.8232 0.071 Uiso 1 1 calc R
H1C_1 H 0.1442 0.4983 0.9100 0.071 Uiso 1 1 calc R
C2_1 C 0.0164(2) 0.5384(2) 0.6699(2) 0.0491(6) Uani 1 1 d .
H2A_1 H -0.0235 0.5852 0.7357 0.074 Uiso 1 1 calc R
H2B_1 H -0.0311 0.4638 0.6384 0.074 Uiso 1 1 calc R
H2C_1 H 0.0185 0.5819 0.6100 0.074 Uiso 1 1 calc R
C3_1 C 0.2406(3) 0.3974(2) 0.5978(2) 0.0535(7) Uani 1 1 d .
H3A_1 H 0.2447 0.4309 0.5309 0.080 Uiso 1 1 calc R
H3B_1 H 0.1851 0.3270 0.5766 0.080 Uiso 1 1 calc R
H3C_1 H 0.3240 0.3764 0.6225 0.080 Uiso 1 1 calc R
N1_2 N 0.19766(17) 0.74003(16) 1.05479(14) 0.0343(4) Uani 1 1 d .
C1_2 C 0.0735(2) 0.7337(2) 0.99634(19) 0.0407(5) Uani 1 1 d .
H1A_2 H 0.0784 0.7126 0.9125 0.061 Uiso 1 1 calc R
H1B_2 H 0.0359 0.8103 1.0193 0.061 Uiso 1 1 calc R
H1C_2 H 0.0222 0.6741 1.0178 0.061 Uiso 1 1 calc R
C2_2 C 0.1947(2) 0.7738(2) 1.17935(18) 0.0434(5) Uani 1 1 d .
H2A_2 H 0.1571 0.7092 1.2050 0.065 Uiso 1 1 calc R
H2B_2 H 0.1454 0.8437 1.2010 0.065 Uiso 1 1 calc R
H2C_2 H 0.2798 0.7914 1.2162 0.065 Uiso 1 1 calc R
N1_3 N 0.42404(16) 0.70542(15) 1.05306(15) 0.0349(4) Uani 1 1 d .
C1_3 C 0.4393(2) 0.6421(2) 1.1427(2) 0.0455(6) Uani 1 1 d .
H2A_3 H 0.3575 0.6147 1.1579 0.068 Uiso 1 1 calc R
H2B_3 H 0.4797 0.6944 1.2136 0.068 Uiso 1 1 calc R
H2C_3 H 0.4909 0.5745 1.1172 0.068 Uiso 1 1 calc R
C2_3 C 0.5419(2) 0.7220(2) 1.00641(19) 0.0384(5) Uani 1 1 d .
H2D_3 H 0.5718 0.6454 0.9678 0.058 Uiso 1 1 calc R
H2E_3 H 0.6034 0.7616 1.0695 0.058 Uiso 1 1 calc R
H2F_3 H 0.5297 0.7702 0.9506 0.058 Uiso 1 1 calc R
C1_4 C 0.47777(18) 0.77857(18) 0.73639(16) 0.0296(4) Uani 1 1 d .
N2_4 N 0.55190(15) 0.87825(15) 0.75796(15) 0.0329(4) Uani 1 1 d .
C3_4 C 0.6741(2) 0.8512(2) 0.7425(2) 0.0418(5) Uani 1 1 d .
H3_4 H 0.7428 0.9056 0.7525 0.050 Uiso 1 1 calc R
C4_4 C 0.6776(2) 0.7351(2) 0.71092(19) 0.0419(5) Uani 1 1 d .
H4_4 H 0.7494 0.6907 0.6945 0.050 Uiso 1 1 calc R
N5_4 N 0.55697(16) 0.69075(16) 0.70637(15) 0.0342(4) Uani 1 1 d .
C6_4 C 0.5135(2) 0.99766(19) 0.8030(2) 0.0408(5) Uani 1 1 d .
H6A_4 H 0.4398 1.0121 0.7558 0.061 Uiso 1 1 calc R
H6B_4 H 0.5813 1.0535 0.8004 0.061 Uiso 1 1 calc R
H6C_4 H 0.4937 1.0078 0.8831 0.061 Uiso 1 1 calc R
C7_4 C 0.5216(2) 0.56561(19) 0.6734(2) 0.0406(5) Uani 1 1 d .
H7A_4 H 0.4923 0.5421 0.7400 0.061 Uiso 1 1 calc R
H7B_4 H 0.5938 0.5204 0.6477 0.061 Uiso 1 1 calc R
H7C_4 H 0.4549 0.5503 0.6103 0.061 Uiso 1 1 calc R
N1 N 0.25711(14) 0.86187(14) 0.70648(13) 0.0280(4) Uani 1 1 d .
Si1_5 Si 0.24340(5) 0.84163(5) 0.55850(5) 0.03213(16) Uani 1 1 d .
C1_5 C 0.0779(2) 0.8314(2) 0.49638(19) 0.0441(5) Uani 1 1 d .
H1A_5 H 0.0332 0.7679 0.5182 0.066 Uiso 1 1 calc R
H1B_5 H 0.0750 0.8149 0.4119 0.066 Uiso 1 1 calc R
H1C_5 H 0.0388 0.9059 0.5265 0.066 Uiso 1 1 calc R
C2_5 C 0.3116(3) 0.7014(2) 0.4835(2) 0.0505(6) Uani 1 1 d .
H2A_5 H 0.4022 0.7072 0.5008 0.076 Uiso 1 1 calc R
H2B_5 H 0.2913 0.6872 0.3998 0.076 Uiso 1 1 calc R
H2C_5 H 0.2772 0.6362 0.5105 0.076 Uiso 1 1 calc R
C3_5 C 0.3238(3) 0.9616(3) 0.5106(2) 0.0568(7) Uani 1 1 d .
H3A_5 H 0.2851 1.0363 0.5413 0.085 Uiso 1 1 calc R
H3B_5 H 0.3164 0.9435 0.4259 0.085 Uiso 1 1 calc R
H3C_5 H 0.4119 0.9678 0.5395 0.085 Uiso 1 1 calc R
Si1_6 Si 0.16678(5) 0.96055(5) 0.79184(5) 0.02877(15) Uani 1 1 d .
C1_6 C 0.1621(2) 1.10215(18) 0.74645(19) 0.0368(5) Uani 1 1 d .
H1A_6 H 0.2468 1.1362 0.7528 0.055 Uiso 1 1 calc R
H1B_6 H 0.1110 1.1571 0.7967 0.055 Uiso 1 1 calc R
H1C_6 H 0.1260 1.0872 0.6662 0.055 Uiso 1 1 calc R
C2_6 C 0.00023(19) 0.9075(2) 0.78152(19) 0.0371(5) Uani 1 1 d .
H2A_6 H -0.0420 0.9133 0.7076 0.056 Uiso 1 1 calc R
H2B_6 H -0.0412 0.9561 0.8452 0.056 Uiso 1 1 calc R
H2C_6 H -0.0032 0.8255 0.7863 0.056 Uiso 1 1 calc R
C3_6 C 0.2245(2) 1.00124(18) 0.94862(17) 0.0341(5) Uani 1 1 d .
H3A_6 H 0.2176 0.9322 0.9802 0.051 Uiso 1 1 calc R
H3B_6 H 0.1744 1.0636 0.9904 0.051 Uiso 1 1 calc R
H3C_6 H 0.3117 1.0292 0.9574 0.051 Uiso 1 1 calc R

loop_
_atom_site_aniso_label
_atom_site_aniso_U_11
_atom_site_aniso_U_22
_atom_site_aniso_U_33
_atom_site_aniso_U_23
_atom_site_aniso_U_13
_atom_site_aniso_U_12
B1 0.0293(11) 0.0239(11) 0.0254(11) 0.0016(8) -0.0017(8) -0.0036(8)
C1 0.0291(10) 0.0262(10) 0.0316(10) 0.0053(8) -0.0008(8) -0.0023(7)
C2 0.0320(10) 0.0272(10) 0.0288(10) 0.0029(8) -0.0007(8) -0.0033(8)
B2 0.0429(13) 0.0211(11) 0.0312(12) 0.0028(9) -0.0019(10) -0.0085(9)
Si1_1 0.0413(3) 0.0249(3) 0.0372(3) 0.0015(2) -0.0018(3) -0.0085(2)
C1_1 0.0562(15) 0.0304(12) 0.0565(15) 0.0140(11) 0.0056(12) -0.0060(10)
C2_1 0.0482(14) 0.0381(13) 0.0524(14) 0.0015(11) -0.0124(11) -0.0134(10)
C3_1 0.0613(16) 0.0343(13) 0.0533(15) -0.0091(11) 0.0027(12) -0.0144(11)
N1_2 0.0412(10) 0.0345(10) 0.0254(8) 0.0056(7) 0.0000(7) -0.0057(7)
C1_2 0.0376(12) 0.0479(14) 0.0361(12) 0.0097(10) 0.0043(9) -0.0038(10)
C2_2 0.0545(14) 0.0439(13) 0.0309(11) 0.0069(10) 0.0063(10) -0.0014(10)
N1_3 0.0411(10) 0.0313(9) 0.0300(9) 0.0066(7) -0.0046(7) -0.0045(7)
C1_3 0.0539(14) 0.0455(14) 0.0380(12) 0.0154(11) -0.0046(10) -0.0013(11)
C2_3 0.0389(12) 0.0375(12) 0.0345(11) 0.0045(9) -0.0065(9) -0.0060(9)
C1_4 0.0326(10) 0.0304(10) 0.0239(9) 0.0050(8) -0.0024(8) -0.0018(8)
N2_4 0.0281(8) 0.0343(9) 0.0332(9) 0.0047(7) -0.0018(7) -0.0062(7)
C3_4 0.0286(11) 0.0522(14) 0.0406(12) 0.0056(11) 0.0009(9) -0.0072(9)
C4_4 0.0293(11) 0.0552(15) 0.0372(12) 0.0048(11) 0.0004(9) 0.0035(10)
N5_4 0.0334(9) 0.0356(10) 0.0307(9) 0.0034(7) 0.0006(7) 0.0032(7)
C6_4 0.0372(12) 0.0305(11) 0.0496(13) 0.0035(10) -0.0021(10) -0.0105(9)
C7_4 0.0467(13) 0.0335(12) 0.0391(12) 0.0046(9) 0.0030(10) 0.0077(9)
N1 0.0291(8) 0.0265(8) 0.0260(8) 0.0035(7) -0.0017(6) -0.0020(6)
Si1_5 0.0356(3) 0.0326(3) 0.0261(3) 0.0051(2) -0.0020(2) -0.0007(2)
C1_5 0.0449(13) 0.0501(14) 0.0307(11) 0.0016(10) -0.0086(9) 0.0001(10)
C2_5 0.0641(16) 0.0547(15) 0.0284(11) 0.0026(11) -0.0006(11) 0.0174(12)
C3_5 0.0706(18) 0.0618(17) 0.0380(13) 0.0144(12) 0.0044(12) -0.0204(14)
Si1_6 0.0293(3) 0.0252(3) 0.0288(3) 0.0025(2) -0.0012(2) -0.0023(2)
C1_6 0.0417(12) 0.0297(11) 0.0364(12) 0.0052(9) -0.0020(9) 0.0005(9)
C2_6 0.0314(11) 0.0398(12) 0.0375(12) 0.0060(9) -0.0003(9) -0.0019(9)
C3_6 0.0376(11) 0.0293(11) 0.0314(11) 0.0010(8) 0.0013(9) -0.0035(8)

loop_
_atom_type_symbol
_atom_type_description
_atom_type_scat_dispersion_real
_atom_type_scat_dispersion_imag
_atom_type_scat_source
C C 0.0033 0.0016 'International Tables Vol C Tables 4.2.6.8 and 6.1.1.4'
H H 0.0000 0.0000 'International Tables Vol C Tables 4.2.6.8 and 6.1.1.4'
B B 0.0013 0.0007 'International Tables Vol C Tables 4.2.6.8 and 6.1.1.4'
N N 0.0061 0.0033 'International Tables Vol C Tables 4.2.6.8 and 6.1.1.4'
Si Si 0.0817 0.0704 'International Tables Vol C Tables 4.2.6.8 and 6.1.1.4'

loop_
_geom_angle_atom_site_label_1
_geom_angle_atom_site_label_2
_geom_angle_atom_site_label_3
_geom_angle
N1 B1 C2 123.11(16)
N1 B1 C1 126.25(17)
C2 B1 C1 49.73(12)
N1 B1 C1_4 111.95(16)
C2 B1 C1_4 119.01(17)
C1 B1 C1_4 113.56(16)
C2 C1 B2 138.37(19)
C2 C1 B1 64.09(14)
B2 C1 B1 157.25(17)
C1 C2 B1 66.18(14)
C1 C2 Si1_1 132.02(16)
B1 C2 Si1_1 159.56(15)
N1_2 B2 N1_3 121.04(19)
N1_2 B2 C1 121.31(19)
N1_3 B2 C1 117.64(19)
C2 Si1_1 C1_1 110.19(10)
C2 Si1_1 C3_1 113.40(10)
C1_1 Si1_1 C3_1 107.90(12)
C2 Si1_1 C2_1 108.87(10)
C1_1 Si1_1 C2_1 108.88(12)
C3_1 Si1_1 C2_1 107.48(12)
Si1_1 C1_1 H1A_1 109.5
Si1_1 C1_1 H1B_1 109.5
H1A_1 C1_1 H1B_1 109.5
Si1_1 C1_1 H1C_1 109.5
H1A_1 C1_1 H1C_1 109.5
H1B_1 C1_1 H1C_1 109.5
Si1_1 C2_1 H2A_1 109.5
Si1_1 C2_1 H2B_1 109.5
H2A_1 C2_1 H2B_1 109.5
Si1_1 C2_1 H2C_1 109.5
H2A_1 C2_1 H2C_1 109.5
H2B_1 C2_1 H2C_1 109.5
Si1_1 C3_1 H3A_1 109.5
Si1_1 C3_1 H3B_1 109.5
H3A_1 C3_1 H3B_1 109.5
Si1_1 C3_1 H3C_1 109.5
H3A_1 C3_1 H3C_1 109.5
H3B_1 C3_1 H3C_1 109.5
B2 N1_2 C2_2 125.48(18)
B2 N1_2 C1_2 123.16(17)
C2_2 N1_2 C1_2 111.22(18)
N1_2 C1_2 H1A_2 109.5
N1_2 C1_2 H1B_2 109.5
H1A_2 C1_2 H1B_2 109.5
N1_2 C1_2 H1C_2 109.5
H1A_2 C1_2 H1C_2 109.5
H1B_2 C1_2 H1C_2 109.5
N1_2 C2_2 H2A_2 109.5
N1_2 C2_2 H2B_2 109.5
H2A_2 C2_2 H2B_2 109.5
N1_2 C2_2 H2C_2 109.5
H2A_2 C2_2 H2C_2 109.5
H2B_2 C2_2 H2C_2 109.5
B2 N1_3 C1_3 124.77(18)
B2 N1_3 C2_3 121.81(18)
C1_3 N1_3 C2_3 111.55(18)
N1_3 C1_3 H2A_3 109.5
N1_3 C1_3 H2B_3 109.5
H2A_3 C1_3 H2B_3 109.5
N1_3 C1_3 H2C_3 109.5
H2A_3 C1_3 H2C_3 109.5
H2B_3 C1_3 H2C_3 109.5
N1_3 C2_3 H2D_3 109.5
N1_3 C2_3 H2E_3 109.5
H2D_3 C2_3 H2E_3 109.5
N1_3 C2_3 H2F_3 109.5
H2D_3 C2_3 H2F_3 109.5
H2E_3 C2_3 H2F_3 109.5
N5_4 C1_4 N2_4 104.01(17)
N5_4 C1_4 B1 128.68(17)
N2_4 C1_4 B1 127.11(18)
C1_4 N2_4 C3_4 110.77(18)
C1_4 N2_4 C6_4 126.03(17)
C3_4 N2_4 C6_4 122.91(17)
C4_4 C3_4 N2_4 107.18(19)
C4_4 C3_4 H3_4 126.4
N2_4 C3_4 H3_4 126.4
C3_4 C4_4 N5_4 107.1(2)
C3_4 C4_4 H4_4 126.4
N5_4 C4_4 H4_4 126.4
C1_4 N5_4 C4_4 110.91(18)
C1_4 N5_4 C7_4 125.14(18)
C4_4 N5_4 C7_4 123.96(18)
N2_4 C6_4 H6A_4 109.5
N2_4 C6_4 H6B_4 109.5
H6A_4 C6_4 H6B_4 109.5
N2_4 C6_4 H6C_4 109.5
H6A_4 C6_4 H6C_4 109.5
H6B_4 C6_4 H6C_4 109.5
N5_4 C7_4 H7A_4 109.5
N5_4 C7_4 H7B_4 109.5
H7A_4 C7_4 H7B_4 109.5
N5_4 C7_4 H7C_4 109.5
H7A_4 C7_4 H7C_4 109.5
H7B_4 C7_4 H7C_4 109.5
B1 N1 Si1_6 121.85(13)
B1 N1 Si1_5 116.30(13)
Si1_6 N1 Si1_5 120.58(10)
N1 Si1_5 C1_5 112.60(9)
N1 Si1_5 C2_5 111.87(10)
C1_5 Si1_5 C2_5 105.30(11)
N1 Si1_5 C3_5 113.08(10)
C1_5 Si1_5 C3_5 107.16(13)
C2_5 Si1_5 C3_5 106.30(13)
Si1_5 C1_5 H1A_5 109.5
Si1_5 C1_5 H1B_5 109.5
H1A_5 C1_5 H1B_5 109.5
Si1_5 C1_5 H1C_5 109.5
H1A_5 C1_5 H1C_5 109.5
H1B_5 C1_5 H1C_5 109.5
Si1_5 C2_5 H2A_5 109.5
Si1_5 C2_5 H2B_5 109.5
H2A_5 C2_5 H2B_5 109.5
Si1_5 C2_5 H2C_5 109.5
H2A_5 C2_5 H2C_5 109.5
H2B_5 C2_5 H2C_5 109.5
Si1_5 C3_5 H3A_5 109.5
Si1_5 C3_5 H3B_5 109.5
H3A_5 C3_5 H3B_5 109.5
Si1_5 C3_5 H3C_5 109.5
H3A_5 C3_5 H3C_5 109.5
H3B_5 C3_5 H3C_5 109.5
N1 Si1_6 C3_6 113.91(9)
N1 Si1_6 C1_6 110.93(9)
C3_6 Si1_6 C1_6 105.68(10)
N1 Si1_6 C2_6 113.11(9)
C3_6 Si1_6 C2_6 107.18(10)
C1_6 Si1_6 C2_6 105.41(10)
Si1_6 C1_6 H1A_6 109.5
Si1_6 C1_6 H1B_6 109.5
H1A_6 C1_6 H1B_6 109.5
Si1_6 C1_6 H1C_6 109.5
H1A_6 C1_6 H1C_6 109.5
H1B_6 C1_6 H1C_6 109.5
Si1_6 C2_6 H2A_6 109.5
Si1_6 C2_6 H2B_6 109.5
H2A_6 C2_6 H2B_6 109.5
Si1_6 C2_6 H2C_6 109.5
H2A_6 C2_6 H2C_6 109.5
H2B_6 C2_6 H2C_6 109.5
Si1_6 C3_6 H3A_6 109.5
Si1_6 C3_6 H3B_6 109.5
H3A_6 C3_6 H3B_6 109.5
Si1_6 C3_6 H3C_6 109.5
H3A_6 C3_6 H3C_6 109.5
H3B_6 C3_6 H3C_6 109.5

loop_
_geom_bond_atom_site_label_1
_geom_bond_atom_site_label_2
_geom_bond_distance
B1 N1 1.554(3)
B1 C2 1.581(3)
B1 C1 1.608(3)
B1 C1_4 1.612(3)
C1 C2 1.341(3)
C1 B2 1.556(3)
C2 Si1_1 1.843(2)
B2 N1_2 1.423(3)
B2 N1_3 1.433(3)
Si1_1 C1_1 1.866(2)
Si1_1 C3_1 1.873(3)
Si1_1 C2_1 1.878(3)
C1_1 H1A_1 0.9800
C1_1 H1B_1 0.9800
C1_1 H1C_1 0.9800
C2_1 H2A_1 0.9800
C2_1 H2B_1 0.9800
C2_1 H2C_1 0.9800
C3_1 H3A_1 0.9800
C3_1 H3B_1 0.9800
C3_1 H3C_1 0.9800
N1_2 C2_2 1.450(3)
N1_2 C1_2 1.452(3)
C1_2 H1A_2 0.9800
C1_2 H1B_2 0.9800
C1_2 H1C_2 0.9800
C2_2 H2A_2 0.9800
C2_2 H2B_2 0.9800
C2_2 H2C_2 0.9800
N1_3 C1_3 1.450(3)
N1_3 C2_3 1.460(3)
C1_3 H2A_3 0.9800
C1_3 H2B_3 0.9800
C1_3 H2C_3 0.9800
C2_3 H2D_3 0.9800
C2_3 H2E_3 0.9800
C2_3 H2F_3 0.9800
C1_4 N5_4 1.352(3)
C1_4 N2_4 1.363(3)
N2_4 C3_4 1.379(3)
N2_4 C6_4 1.456(3)
C3_4 C4_4 1.325(3)
C3_4 H3_4 0.9500
C4_4 N5_4 1.384(3)
C4_4 H4_4 0.9500
N5_4 C7_4 1.460(3)
C6_4 H6A_4 0.9800
C6_4 H6B_4 0.9800
C6_4 H6C_4 0.9800
C7_4 H7A_4 0.9800
C7_4 H7B_4 0.9800
C7_4 H7C_4 0.9800
N1 Si1_6 1.7227(17)
N1 Si1_5 1.7233(16)
Si1_5 C1_5 1.867(2)
Si1_5 C2_5 1.870(2)
Si1_5 C3_5 1.872(3)
C1_5 H1A_5 0.9800
C1_5 H1B_5 0.9800
C1_5 H1C_5 0.9800
C2_5 H2A_5 0.9800
C2_5 H2B_5 0.9800
C2_5 H2C_5 0.9800
C3_5 H3A_5 0.9800
C3_5 H3B_5 0.9800
C3_5 H3C_5 0.9800
Si1_6 C3_6 1.870(2)
Si1_6 C1_6 1.874(2)
Si1_6 C2_6 1.875(2)
C1_6 H1A_6 0.9800
C1_6 H1B_6 0.9800
C1_6 H1C_6 0.9800
C2_6 H2A_6 0.9800
C2_6 H2B_6 0.9800
C2_6 H2C_6 0.9800
C3_6 H3A_6 0.9800
C3_6 H3B_6 0.9800
C3_6 H3C_6 0.9800

loop_
_geom_torsion_atom_site_label_1
_geom_torsion_atom_site_label_2
_geom_torsion_atom_site_label_3
_geom_torsion_atom_site_label_4
_geom_torsion
N1 B1 C1 C2 105.5(2)
C1_4 B1 C1 C2 -108.90(19)
N1 B1 C1 B2 -82.5(5)
C2 B1 C1 B2 172.0(5)
C1_4 B1 C1 B2 63.1(5)
B2 C1 C2 B1 -175.4(3)
B2 C1 C2 Si1_1 15.8(4)
B1 C1 C2 Si1_1 -168.8(2)
N1 B1 C2 C1 -111.9(2)
C1_4 B1 C2 C1 97.4(2)
N1 B1 C2 Si1_1 43.7(5)
C1 B1 C2 Si1_1 155.6(5)
C1_4 B1 C2 Si1_1 -107.0(4)
C2 C1 B2 N1_2 -80.4(3)
B1 C1 B2 N1_2 110.4(4)
C2 C1 B2 N1_3 99.6(3)
B1 C1 B2 N1_3 -69.6(5)
C1 C2 Si1_1 C1_1 -21.7(2)
B1 C2 Si1_1 C1_1 -171.2(4)
C1 C2 Si1_1 C3_1 -142.8(2)
B1 C2 Si1_1 C3_1 67.8(5)
C1 C2 Si1_1 C2_1 97.6(2)
B1 C2 Si1_1 C2_1 -51.8(5)
N1_3 B2 N1_2 C2_2 17.9(3)
C1 B2 N1_2 C2_2 -162.1(2)
N1_3 B2 N1_2 C1_2 -166.75(19)
C1 B2 N1_2 C1_2 13.2(3)
N1_2 B2 N1_3 C1_3 35.3(3)
C1 B2 N1_3 C1_3 -144.7(2)
N1_2 B2 N1_3 C2_3 -161.67(19)
C1 B2 N1_3 C2_3 18.4(3)
N1 B1 C1_4 N5_4 -140.87(19)
C2 B1 C1_4 N5_4 12.9(3)
C1 B1 C1_4 N5_4 68.5(3)
N1 B1 C1_4 N2_4 45.0(3)
C2 B1 C1_4 N2_4 -161.21(18)
C1 B1 C1_4 N2_4 -105.6(2)
N5_4 C1_4 N2_4 C3_4 -0.6(2)
B1 C1_4 N2_4 C3_4 174.63(19)
N5_4 C1_4 N2_4 C6_4 -174.54(19)
B1 C1_4 N2_4 C6_4 0.7(3)
C1_4 N2_4 C3_4 C4_4 0.2(3)
C6_4 N2_4 C3_4 C4_4 174.3(2)
N2_4 C3_4 C4_4 N5_4 0.4(3)
N2_4 C1_4 N5_4 C4_4 0.8(2)
B1 C1_4 N5_4 C4_4 -174.30(19)
N2_4 C1_4 N5_4 C7_4 -179.14(18)
B1 C1_4 N5_4 C7_4 5.7(3)
C3_4 C4_4 N5_4 C1_4 -0.8(3)
C3_4 C4_4 N5_4 C7_4 179.2(2)
C2 B1 N1 Si1_6 83.2(2)
C1 B1 N1 Si1_6 21.8(2)
C1_4 B1 N1 Si1_6 -124.33(15)
C2 B1 N1 Si1_5 -84.0(2)
C1 B1 N1 Si1_5 -145.44(16)
C1_4 B1 N1 Si1_5 68.47(18)
B1 N1 Si1_5 C1_5 123.48(15)
Si1_6 N1 Si1_5 C1_5 -43.89(15)
B1 N1 Si1_5 C2_5 5.12(17)
Si1_6 N1 Si1_5 C2_5 -162.25(12)
B1 N1 Si1_5 C3_5 -114.87(16)
Si1_6 N1 Si1_5 C3_5 77.76(15)
B1 N1 Si1_6 C3_6 29.63(17)
Si1_5 N1 Si1_6 C3_6 -163.71(10)
B1 N1 Si1_6 C1_6 148.72(14)
Si1_5 N1 Si1_6 C1_6 -44.62(13)
B1 N1 Si1_6 C2_6 -93.09(16)
Si1_5 N1 Si1_6 C2_6 73.57(13)
